data_4082469
loop_
_publ_author_name
'Dierick, Steve'
'Dewez, Damien F.'
'Mark\'o, Istv\'an E.'

_publ_section_title
;
 IPr*(2-Np)---An Exceedingly Bulky N-Heterocyclic Carbene
;
_journal_issue 3
_journal_name_full Organometallics
_journal_page_first 677
_journal_paper_doi 10.1021/om4008955
_journal_volume 33
_journal_year 2014
_chemical_formula_moiety 'C101 H73 N2, C6 H6, Cl'
_chemical_formula_sum 'C107 H79 Cl N2'
_chemical_formula_weight 1428.17
_chemical_name_systematic
;
 ?
;
_space_group_crystal_system monoclinic
_space_group_IT_number 15
_space_group_name_Hall '-C 2yc'
_space_group_name_H-M_alt 'C 1 2/c 1'
_symmetry_space_group_name_Hall '-C 2yc'
_symmetry_space_group_name_H-M 'C 1 2/c 1'
_atom_sites_solution_hydrogens geom
_audit_creation_method SHELXL-2013
_cell_angle_alpha 90
_cell_angle_beta 105.718(5)
_cell_angle_gamma 90
_cell_formula_units_Z 8
_cell_length_a 39.809(2)
_cell_length_b 14.0313(7)
_cell_length_c 37.0198(16)
_cell_measurement_reflns_used 5977
_cell_measurement_temperature 150(2)
_cell_measurement_theta_max 20.1514
_cell_measurement_theta_min 2.8055
_cell_volume 19905.0(17)
_computing_cell_refinement
;
CrysAlisPro, Agilent Technologies,
Version 1.171.35.19 (release 27-10-2011 CrysAlis171 .NET)
(compiled Oct 27 2011,15:02:11)
;
_computing_data_collection MAR
_computing_data_reduction
;
CrysAlisPro, Agilent Technologies,
Version 1.171.35.19 (release 27-10-2011 CrysAlis171 .NET)
(compiled Oct 27 2011,15:02:11)
;
_computing_structure_refinement 'SHELXL-2013 (Sheldrick, 2013)'
_computing_structure_solution 'SHELXS-97 (Sheldrick, 1990)'
_diffrn_ambient_temperature 150(2)
_diffrn_measured_fraction_theta_full 0.989
_diffrn_measured_fraction_theta_max 0.989
_diffrn_measurement_device_type 'MAR345 image plate'
_diffrn_measurement_method '155 images, \D\F 1.0\% '
_diffrn_radiation_monochromator 'Xenocs Fox3D mirror'
_diffrn_radiation_source 'Rigaku UltraX 18 rotating anode'
_diffrn_radiation_type MoK\a
_diffrn_radiation_wavelength 0.71073
_diffrn_reflns_av_R_equivalents 0.0573
_diffrn_reflns_av_unetI/netI 0.0505
_diffrn_reflns_Laue_measured_fraction_full 0.989
_diffrn_reflns_Laue_measured_fraction_max 0.989
_diffrn_reflns_limit_h_max 38
_diffrn_reflns_limit_h_min -38
_diffrn_reflns_limit_k_max 13
_diffrn_reflns_limit_k_min -13
_diffrn_reflns_limit_l_max 35
_diffrn_reflns_limit_l_min -35
_diffrn_reflns_number 28445
_diffrn_reflns_point_group_measured_fraction_full 0.989
_diffrn_reflns_point_group_measured_fraction_max 0.989
_diffrn_reflns_theta_full 20.194
_diffrn_reflns_theta_max 20.194
_diffrn_reflns_theta_min 2.811
_exptl_absorpt_coefficient_mu 0.080
_exptl_absorpt_correction_T_max 1.00000
_exptl_absorpt_correction_T_min 0.94427
_exptl_absorpt_correction_type multi-scan
_exptl_absorpt_process_details
;
CrysAlisPro, Agilent Technologies,
Version 1.171.35.19 (release 27-10-2011 CrysAlis171 .NET)
(compiled Oct 27 2011,15:02:11)
Empirical absorption correction using spherical harmonics,
 implemented in SCALE3 ABSPACK scaling algorithm.
;
_exptl_crystal_colour colourless
_exptl_crystal_density_diffrn 0.953
_exptl_crystal_description block
_exptl_crystal_F_000 6016
_exptl_crystal_size_max 0.30
_exptl_crystal_size_mid 0.30
_exptl_crystal_size_min 0.23
_refine_diff_density_max 0.692
_refine_diff_density_min -0.299
_refine_diff_density_rms 0.069
_refine_ls_extinction_method none
_refine_ls_goodness_of_fit_ref 1.077
_refine_ls_hydrogen_treatment constr
_refine_ls_matrix_type full
_refine_ls_number_parameters 993
_refine_ls_number_reflns 9469
_refine_ls_number_restraints 291
_refine_ls_restrained_S_all 1.074
_refine_ls_R_factor_all 0.1220
_refine_ls_R_factor_gt 0.0908
_refine_ls_shift/su_max 0.000
_refine_ls_shift/su_mean 0.000
_refine_ls_structure_factor_coef Fsqd
_refine_ls_weighting_details
;
 w={1-exp[-10.0000(sin\q/\l)^2^)]}/[\s^2^(Fo^2^)+(0.0800P)^2^+30.0000P]
 where P=(Fo^2^+2Fc^2^)/3
;
_refine_ls_weighting_scheme calc
_refine_ls_wR_factor_gt 0.2217
_refine_ls_wR_factor_ref 0.2427
_reflns_Friedel_coverage 0.000
_reflns_number_gt 6647
_reflns_number_total 9469
_reflns_threshold_expression 'I > 2\s(I)'
_cod_data_source_file om4008955_si_002.cif
_cod_data_source_block dd138h_sq_s
_cod_original_cell_volume 19904.7(18)
_cod_database_code 4082469
_shelx_space_group_comment
;
The symmetry employed for this shelxl refinement is uniquely defined
by the following loop, which should always be used as a source of
symmetry information in preference to the above space-group names.
They are only intended as comments.
;
_shelxl_version_number 2013-2

loop_
_space_group_symop_operation_xyz
'x, y, z'
'-x, y, -z+1/2'
'x+1/2, y+1/2, z'
'-x+1/2, y+1/2, -z+1/2'
'-x, -y, -z'
'x, -y, z-1/2'
'-x+1/2, -y+1/2, -z'
'x+1/2, -y+1/2, z-1/2'

loop_
_atom_site_label
_atom_site_type_symbol
_atom_site_fract_x
_atom_site_fract_y
_atom_site_fract_z
_atom_site_U_iso_or_equiv
_atom_site_adp_type
_atom_site_occupancy
_atom_site_site_symmetry_order
_atom_site_calc_flag
_atom_site_refinement_flags_posn
_atom_site_refinement_flags_adp
Cl2 Cl 0.15508(5) 0.27062(12) 0.07752(4) 0.0774(5) Uani 1 1 d . .
C3 C 0.15232(14) 0.4947(4) 0.07702(12) 0.0466(14) Uani 1 1 d . .
H3 H 0.1549 0.4294 0.0715 0.056 Uiso 1 1 calc R U
N4 N 0.12516(11) 0.5338(3) 0.08593(10) 0.0440(11) Uani 1 1 d . .
C5 C 0.13079(14) 0.6306(4) 0.09184(13) 0.0496(14) Uani 1 1 d . U
H5 H 0.1154 0.6752 0.0982 0.060 Uiso 1 1 calc R U
C6 C 0.16258(15) 0.6491(4) 0.08682(13) 0.0507(14) Uani 1 1 d . U
H6 H 0.1739 0.7094 0.0894 0.061 Uiso 1 1 calc R U
N7 N 0.17550(11) 0.5649(3) 0.07731(10) 0.0459(11) Uani 1 1 d . .
C8 C 0.09482(14) 0.4814(4) 0.08970(14) 0.0497(14) Uani 1 1 d . U
C9 C 0.07155(14) 0.4440(4) 0.05754(14) 0.0515(14) Uani 1 1 d . U
C10 C 0.04196(14) 0.3998(4) 0.06245(15) 0.0564(15) Uani 1 1 d . U
H10 H 0.0250 0.3769 0.0409 0.068 Uiso 1 1 calc R U
C11 C 0.03603(15) 0.3877(4) 0.09754(15) 0.0585(15) Uani 1 1 d . U
C12 C 0.06126(14) 0.4207(4) 0.12862(15) 0.0558(14) Uani 1 1 d . U
H12 H 0.0581 0.4093 0.1528 0.067 Uiso 1 1 calc R U
C13 C 0.09115(14) 0.4702(4) 0.12618(13) 0.0487(13) Uani 1 1 d . U
C14 C 0.00342(16) 0.3390(5) 0.10159(17) 0.0760(19) Uani 1 1 d . U
H14A H 0.0062 0.3234 0.1280 0.114 Uiso 1 1 calc R U
H14B H -0.0005 0.2804 0.0867 0.114 Uiso 1 1 calc R U
H14C H -0.0166 0.3817 0.0927 0.114 Uiso 1 1 calc R U
C15 C 0.07903(14) 0.4490(4) 0.01895(14) 0.0537(13) Uani 1 1 d . U
H15 H 0.1042 0.4314 0.0236 0.064 Uiso 1 1 calc R U
C16 C 0.05873(15) 0.3730(5) -0.00795(15) 0.0591(14) Uani 1 1 d . U
C17 C 0.06991(16) 0.2765(5) -0.00163(17) 0.0670(16) Uani 1 1 d . U
H17 H 0.0889 0.2613 0.0194 0.080 Uiso 1 1 calc R U
C18 C 0.05395(17) 0.2059(5) -0.02515(18) 0.0740(17) Uani 1 1 d . U
H18 H 0.0622 0.1423 -0.0209 0.089 Uiso 1 1 calc R U
C19 C 0.02482(16) 0.2270(5) -0.05622(16) 0.0665(15) Uani 1 1 d . U
C20 C 0.01342(15) 0.3220(4) -0.06238(15) 0.0591(14) Uani 1 1 d . U
C21 C 0.03101(15) 0.3940(5) -0.03742(14) 0.0588(15) Uani 1 1 d . U
H21 H 0.0232 0.4581 -0.0414 0.071 Uiso 1 1 calc R U
C22 C 0.0069(2) 0.1546(5) -0.0818(2) 0.087(2) Uani 1 1 d . U
H22 H 0.0145 0.0903 -0.0781 0.104 Uiso 1 1 calc R U
C23 C -0.0208(2) 0.1776(6) -0.1110(2) 0.093(2) Uani 1 1 d . U
H23 H -0.0326 0.1292 -0.1277 0.111 Uiso 1 1 calc R U
C24 C -0.0319(2) 0.2716(6) -0.11668(19) 0.088(2) Uani 1 1 d . U
H24 H -0.0512 0.2871 -0.1373 0.106 Uiso 1 1 calc R U
C25 C -0.01549(18) 0.3423(5) -0.09279(17) 0.0754(17) Uani 1 1 d . U
H25 H -0.0238 0.4060 -0.0969 0.091 Uiso 1 1 calc R U
C26 C 0.07576(15) 0.5462(5) 0.00180(15) 0.0623(15) Uani 1 1 d . U
C27 C 0.09074(17) 0.5587(6) -0.02949(17) 0.0772(18) Uani 1 1 d . U
H27 H 0.1020 0.5057 -0.0371 0.093 Uiso 1 1 calc R U
C28 C 0.08966(19) 0.6394(6) -0.0480(2) 0.0864(19) Uani 1 1 d . U
H28 H 0.0994 0.6436 -0.0687 0.104 Uiso 1 1 calc R U
C29 C 0.07462(16) 0.7150(6) -0.03706(17) 0.0707(16) Uani 1 1 d . U
C30 C 0.05903(18) 0.7141(6) -0.0067(2) 0.0857(18) Uani 1 1 d . U
C31 C 0.06020(18) 0.6203(5) 0.01303(18) 0.0763(17) Uani 1 1 d . U
H31 H 0.0500 0.6137 0.0333 0.092 Uiso 1 1 calc R U
C32 C 0.0729(2) 0.8116(7) -0.0561(3) 0.113(2) Uani 1 1 d . U
H32 H 0.0822 0.8202 -0.0769 0.135 Uiso 1 1 calc R U
C33 C 0.0581(3) 0.8835(7) -0.0431(3) 0.115(3) Uani 1 1 d . U
H33 H 0.0577 0.9433 -0.0553 0.138 Uiso 1 1 calc R U
C34 C 0.0430(3) 0.8797(7) -0.0132(3) 0.129(3) Uani 1 1 d . U
H34 H 0.0327 0.9345 -0.0056 0.155 Uiso 1 1 calc R U
C35 C 0.0438(2) 0.7893(7) 0.0058(2) 0.106(2) Uani 1 1 d . U
H35 H 0.0340 0.7827 0.0263 0.127 Uiso 1 1 calc R U
C36 C 0.11839(14) 0.5022(4) 0.16138(13) 0.0498(13) Uani 1 1 d . U
H36 H 0.1375 0.5312 0.1523 0.060 Uiso 1 1 calc R U
C37 C 0.10549(16) 0.5826(5) 0.18238(15) 0.0613(15) Uani 1 1 d . U
C38 C 0.07895(18) 0.5680(6) 0.19991(18) 0.0838(19) Uani 1 1 d . U
H38 H 0.0693 0.5061 0.2001 0.101 Uiso 1 1 calc R U
C39 C 0.0665(2) 0.6431(7) 0.2171(2) 0.099(2) Uani 1 1 d . U
H39 H 0.0482 0.6321 0.2286 0.119 Uiso 1 1 calc R U
C40 C 0.0807(2) 0.7348(7) 0.21782(18) 0.090(2) Uani 1 1 d . U
C41 C 0.1090(2) 0.7500(5) 0.20229(18) 0.0815(18) Uani 1 1 d . U
C42 C 0.12009(17) 0.6711(5) 0.18469(15) 0.0667(16) Uani 1 1 d . U
H42 H 0.1389 0.6804 0.1738 0.080 Uiso 1 1 calc R U
C43 C 0.0681(3) 0.8148(8) 0.2346(2) 0.127(3) Uani 1 1 d . U
H43 H 0.0489 0.8071 0.2450 0.152 Uiso 1 1 calc R U
C44 C 0.0836(3) 0.9014(9) 0.2356(3) 0.136(4) Uani 1 1 d . U
H44 H 0.0748 0.9540 0.2464 0.163 Uiso 1 1 calc R U
C45 C 0.1120(3) 0.9151(7) 0.2213(3) 0.130(3) Uani 1 1 d . U
H45 H 0.1231 0.9755 0.2230 0.157 Uiso 1 1 calc R U
C46 C 0.1237(3) 0.8406(6) 0.2046(2) 0.105(2) Uani 1 1 d . U
H46 H 0.1427 0.8507 0.1941 0.126 Uiso 1 1 calc R U
C47 C 0.13507(14) 0.4170(4) 0.18528(14) 0.0522(13) Uani 1 1 d . U
C48 C 0.14806(15) 0.4268(5) 0.22485(15) 0.0593(15) Uani 1 1 d . U
H48 H 0.1444 0.4845 0.2367 0.071 Uiso 1 1 calc R U
C49 C 0.16580(17) 0.3536(5) 0.24595(17) 0.0708(17) Uani 1 1 d . U
H49 H 0.1745 0.3618 0.2723 0.085 Uiso 1 1 calc R U
C50 C 0.17165(16) 0.2665(5) 0.22994(17) 0.0649(15) Uani 1 1 d . U
C51 C 0.15954(15) 0.2563(4) 0.19003(16) 0.0606(15) Uani 1 1 d . U
C52 C 0.14189(14) 0.3345(4) 0.16919(15) 0.0533(14) Uani 1 1 d . U
H52 H 0.1344 0.3293 0.1426 0.064 Uiso 1 1 calc R U
C53 C 0.18818(19) 0.1882(5) 0.2512(2) 0.088(2) Uani 1 1 d . U
H53 H 0.1954 0.1930 0.2778 0.106 Uiso 1 1 calc R U
C54 C 0.1940(2) 0.1064(6) 0.2346(2) 0.101(2) Uani 1 1 d . U
H54 H 0.2053 0.0545 0.2495 0.121 Uiso 1 1 calc R U
C55 C 0.1835(2) 0.0978(5) 0.1953(2) 0.093(2) Uani 1 1 d . U
H55 H 0.1879 0.0404 0.1838 0.112 Uiso 1 1 calc R U
C56 C 0.16671(18) 0.1715(5) 0.1735(2) 0.0788(18) Uani 1 1 d . U
H56 H 0.1599 0.1652 0.1469 0.095 Uiso 1 1 calc R U
C57 C 0.20772(14) 0.5472(4) 0.06645(14) 0.0485(13) Uani 1 1 d . U
C58 C 0.23380(14) 0.4916(4) 0.09014(13) 0.0515(14) Uani 1 1 d . U
C59 C 0.26252(15) 0.4676(4) 0.07732(14) 0.0574(15) Uani 1 1 d . U
H59 H 0.2803 0.4287 0.0926 0.069 Uiso 1 1 calc R U
C60 C 0.26594(15) 0.4990(4) 0.04260(15) 0.0589(15) Uani 1 1 d . U
C61 C 0.23973(15) 0.5570(5) 0.02055(15) 0.0592(15) Uani 1 1 d . U
H61 H 0.2423 0.5804 -0.0026 0.071 Uiso 1 1 calc R U
C62 C 0.21013(14) 0.5813(4) 0.03148(13) 0.0510(13) Uani 1 1 d . U
C63 C 0.29705(17) 0.4706(5) 0.02958(18) 0.0777(19) Uani 1 1 d . U
H63A H 0.2895 0.4539 0.0029 0.117 Uiso 1 1 calc R U
H63B H 0.3084 0.4154 0.0441 0.117 Uiso 1 1 calc R U
H63C H 0.3136 0.5239 0.0333 0.117 Uiso 1 1 calc R U
C64 C 0.23044(14) 0.4593(4) 0.12899(14) 0.0512(13) Uani 1 1 d . U
H64 H 0.2086 0.4209 0.1247 0.061 Uiso 1 1 calc R U
C65 C 0.22736(13) 0.5433(4) 0.15445(13) 0.0490(13) Uani 1 1 d . U
C66 C 0.21459(14) 0.5217(4) 0.18592(14) 0.0520(14) Uani 1 1 d . U
H66 H 0.2077 0.4585 0.1897 0.062 Uiso 1 1 calc R U
C67 C 0.21224(14) 0.5918(5) 0.21067(15) 0.0567(14) Uani 1 1 d . U
H67 H 0.2039 0.5758 0.2317 0.068 Uiso 1 1 calc R U
C68 C 0.22165(14) 0.6867(4) 0.20618(15) 0.0560(14) Uani 1 1 d . U
C69 C 0.23456(14) 0.7086(4) 0.17466(14) 0.0510(13) Uani 1 1 d . U
C70 C 0.23690(14) 0.6347(4) 0.14979(14) 0.0502(13) Uani 1 1 d . U
H70 H 0.2455 0.6491 0.1289 0.060 Uiso 1 1 calc R U
C71 C 0.21995(18) 0.7612(5) 0.23108(17) 0.0727(17) Uani 1 1 d . U
H71 H 0.2115 0.7474 0.2522 0.087 Uiso 1 1 calc R U
C72 C 0.2296(2) 0.8502(5) 0.22644(19) 0.0814(19) Uani 1 1 d . U
H72 H 0.2281 0.8978 0.2442 0.098 Uiso 1 1 calc R U
C73 C 0.24200(18) 0.8740(5) 0.19529(19) 0.0768(18) Uani 1 1 d . U
H73 H 0.2488 0.9375 0.1918 0.092 Uiso 1 1 calc R U
C74 C 0.24411(16) 0.8037(4) 0.17005(16) 0.0624(15) Uani 1 1 d . U
H74 H 0.2522 0.8197 0.1489 0.075 Uiso 1 1 calc R U
C75 C 0.26077(15) 0.3955(4) 0.14939(14) 0.0528(13) Uani 1 1 d . U
C76 C 0.29453(15) 0.4368(5) 0.16552(16) 0.0638(15) Uani 1 1 d . U
H76 H 0.2975 0.5038 0.1647 0.077 Uiso 1 1 calc R U
C77 C 0.32236(17) 0.3803(5) 0.18201(16) 0.0669(16) Uani 1 1 d . U
H77 H 0.3445 0.4086 0.1925 0.080 Uiso 1 1 calc R U
C78 C 0.31879(16) 0.2819(5) 0.18376(14) 0.0608(14) Uani 1 1 d . U
C79 C 0.28549(16) 0.2393(4) 0.16971(14) 0.0585(14) Uani 1 1 d . U
C80 C 0.25646(16) 0.3001(4) 0.15208(14) 0.0550(14) Uani 1 1 d . U
H80 H 0.2340 0.2729 0.1422 0.066 Uiso 1 1 calc R U
C81 C 0.34779(19) 0.2197(6) 0.19957(16) 0.0771(18) Uani 1 1 d . U
H81 H 0.3705 0.2460 0.2090 0.093 Uiso 1 1 calc R U
C82 C 0.3433(2) 0.1254(6) 0.2012(2) 0.087(2) Uani 1 1 d . U
H82 H 0.3630 0.0858 0.2111 0.105 Uiso 1 1 calc R U
C83 C 0.3109(2) 0.0846(6) 0.1888(2) 0.092(2) Uani 1 1 d . U
H83 H 0.3082 0.0177 0.1911 0.111 Uiso 1 1 calc R U
C84 C 0.2817(2) 0.1414(5) 0.17289(18) 0.0771(17) Uani 1 1 d . U
H84 H 0.2593 0.1130 0.1642 0.093 Uiso 1 1 calc R U
C85 C 0.18236(14) 0.6490(4) 0.00852(13) 0.0500(13) Uani 1 1 d . U
H85 H 0.1597 0.6247 0.0116 0.060 Uiso 1 1 calc R U
C86 C 0.18575(16) 0.7500(4) 0.02430(14) 0.0565(14) Uani 1 1 d . U
C87 C 0.1560(2) 0.8077(5) 0.01847(16) 0.0722(17) Uani 1 1 d . U
H87 H 0.1345 0.7812 0.0042 0.087 Uiso 1 1 calc R U
C88 C 0.1551(2) 0.9012(6) 0.03180(18) 0.0865(19) Uani 1 1 d . U
H88 H 0.1341 0.9370 0.0272 0.104 Uiso 1 1 calc R U
C89 C 0.1856(2) 0.9357(5) 0.05116(19) 0.0788(17) Uani 1 1 d . U
C90 C 0.21675(16) 0.8897(5) 0.05924(14) 0.0613(15) Uani 1 1 d . U
C91 C 0.21724(19) 0.7869(5) 0.04438(15) 0.0725(17) Uani 1 1 d . U
H91 H 0.2382 0.7511 0.0489 0.087 Uiso 1 1 calc R U
C92 C 0.1888(2) 1.0410(6) 0.06646(19) 0.090(2) Uani 1 1 d . U
H92 H 0.1690 1.0815 0.0626 0.108 Uiso 1 1 calc R U
C93 C 0.2192(2) 1.0692(7) 0.0842(2) 0.101(2) Uani 1 1 d . U
H93 H 0.2208 1.1324 0.0937 0.121 Uiso 1 1 calc R U
C94 C 0.2503(2) 1.0190(6) 0.09142(19) 0.088(2) Uani 1 1 d . U
H94 H 0.2717 1.0477 0.1046 0.106 Uiso 1 1 calc R U
C95 C 0.24933(18) 0.9255(6) 0.07883(19) 0.0813(18) Uani 1 1 d . U
H95 H 0.2699 0.8877 0.0833 0.098 Uiso 1 1 calc R U
C96 C 0.17826(12) 0.6468(4) -0.03396(14) 0.0471(13) Uani 1 1 d . U
C97 C 0.16967(14) 0.5593(4) -0.05337(15) 0.0571(14) Uani 1 1 d . U
H97 H 0.1704 0.5017 -0.0397 0.069 Uiso 1 1 calc R U
C98 C 0.16019(15) 0.5572(5) -0.09209(16) 0.0621(15) Uani 1 1 d . U
H98 H 0.1542 0.4983 -0.1048 0.074 Uiso 1 1 calc R U
C99 C 0.15931(14) 0.6429(5) -0.11323(15) 0.0585(14) Uani 1 1 d . U
C100 C 0.16958(14) 0.7292(5) -0.09338(15) 0.0569(14) Uani 1 1 d . U
C101 C 0.17965(13) 0.7281(4) -0.05363(14) 0.0495(13) Uani 1 1 d . U
H101 H 0.1876 0.7854 -0.0404 0.059 Uiso 1 1 calc R U
C102 C 0.14751(17) 0.6451(6) -0.15334(17) 0.0758(18) Uani 1 1 d . U
H102 H 0.1405 0.5879 -0.1670 0.091 Uiso 1 1 calc R U
C103 C 0.1463(2) 0.7297(6) -0.17182(18) 0.089(2) Uani 1 1 d . U
H103 H 0.1380 0.7307 -0.1984 0.107 Uiso 1 1 calc R U
C104 C 0.1571(2) 0.8145(6) -0.15263(18) 0.091(2) Uani 1 1 d . U
H104 H 0.1561 0.8724 -0.1662 0.109 Uiso 1 1 calc R U
C105 C 0.16899(18) 0.8146(5) -0.11452(17) 0.0773(18) Uani 1 1 d . U
H105 H 0.1771 0.8724 -0.1018 0.093 Uiso 1 1 calc R U
C121 C 0.2862(3) 0.1917(6) 0.0360(3) 0.112(3) Uani 1 1 d . U
H121 H 0.2618 0.1802 0.0291 0.134 Uiso 1 1 calc R U
C122 C 0.3046(4) 0.2075(7) 0.0739(3) 0.127(3) Uani 1 1 d . U
H122 H 0.2925 0.2072 0.0927 0.152 Uiso 1 1 calc R U
C123 C 0.3388(4) 0.2227(9) 0.0832(3) 0.140(4) Uani 1 1 d . U
H123 H 0.3510 0.2335 0.1087 0.168 Uiso 1 1 calc R U
C124 C 0.3567(3) 0.2231(8) 0.0564(3) 0.130(3) Uani 1 1 d . U
H124 H 0.3812 0.2325 0.0636 0.156 Uiso 1 1 calc R U
C125 C 0.3398(3) 0.2104(7) 0.0198(3) 0.108(3) Uani 1 1 d . U
H125 H 0.3524 0.2133 0.0014 0.130 Uiso 1 1 calc R U
C126 C 0.3049(3) 0.1933(6) 0.0092(2) 0.104(2) Uani 1 1 d . U
H126 H 0.2933 0.1826 -0.0165 0.124 Uiso 1 1 calc R U

loop_
_atom_site_aniso_label
_atom_site_aniso_U_11
_atom_site_aniso_U_22
_atom_site_aniso_U_33
_atom_site_aniso_U_23
_atom_site_aniso_U_13
_atom_site_aniso_U_12
Cl2 0.1077(13) 0.0674(11) 0.0621(10) 0.0023(8) 0.0316(9) 0.0038(9)
C3 0.052(3) 0.062(4) 0.028(3) -0.002(3) 0.015(2) -0.008(3)
N4 0.051(3) 0.056(3) 0.028(2) 0.001(2) 0.017(2) 0.000(2)
C5 0.063(4) 0.059(4) 0.035(3) -0.001(3) 0.026(3) 0.002(3)
C6 0.074(4) 0.053(4) 0.031(3) 0.001(3) 0.024(3) -0.004(3)
N7 0.058(3) 0.053(3) 0.030(2) 0.001(2) 0.019(2) -0.002(3)
C8 0.057(3) 0.060(4) 0.037(3) 0.008(3) 0.020(2) 0.003(3)
C9 0.062(3) 0.064(4) 0.031(3) 0.006(3) 0.016(3) 0.004(3)
C10 0.060(3) 0.071(4) 0.039(3) 0.007(3) 0.015(2) -0.001(3)
C11 0.065(3) 0.066(4) 0.045(3) 0.013(3) 0.015(3) -0.005(3)
C12 0.062(3) 0.074(4) 0.036(3) 0.011(3) 0.021(3) 0.002(3)
C13 0.061(3) 0.055(4) 0.034(3) 0.004(2) 0.020(2) 0.002(3)
C14 0.072(4) 0.103(5) 0.057(4) 0.010(4) 0.024(3) -0.017(4)
C15 0.053(3) 0.071(4) 0.040(3) 0.004(3) 0.018(2) -0.006(3)
C16 0.071(4) 0.075(4) 0.035(3) -0.002(3) 0.021(3) -0.009(3)
C17 0.065(4) 0.079(4) 0.056(4) 0.001(3) 0.013(3) 0.002(3)
C18 0.082(4) 0.075(4) 0.063(4) 0.003(3) 0.016(3) 0.013(3)
C19 0.072(4) 0.077(4) 0.049(3) -0.002(3) 0.016(3) -0.001(3)
C20 0.069(4) 0.064(4) 0.044(3) 0.001(3) 0.016(3) -0.003(3)
C21 0.078(4) 0.067(4) 0.033(3) -0.002(3) 0.018(3) -0.002(3)
C22 0.109(5) 0.076(5) 0.071(4) -0.014(4) 0.018(4) 0.002(4)
C23 0.112(6) 0.082(5) 0.069(4) -0.019(4) -0.002(4) -0.010(4)
C24 0.100(5) 0.088(5) 0.062(4) -0.013(4) -0.002(3) -0.007(4)
C25 0.088(4) 0.072(4) 0.059(4) -0.001(3) 0.009(3) -0.001(3)
C26 0.066(4) 0.073(4) 0.047(3) 0.002(3) 0.012(3) -0.013(3)
C27 0.083(4) 0.092(5) 0.055(4) 0.027(3) 0.016(3) -0.016(4)
C28 0.090(5) 0.097(5) 0.075(5) 0.010(4) 0.026(4) -0.008(4)
C29 0.066(4) 0.093(4) 0.050(4) 0.015(3) 0.010(3) -0.007(3)
C30 0.078(4) 0.086(4) 0.082(5) -0.020(4) 0.002(3) 0.005(4)
C31 0.084(4) 0.078(4) 0.059(4) 0.015(3) 0.005(3) -0.010(4)
C32 0.104(6) 0.111(6) 0.108(6) 0.006(5) 0.004(5) -0.007(5)
C33 0.124(7) 0.095(6) 0.111(6) 0.008(5) 0.007(5) 0.009(5)
C34 0.159(9) 0.095(6) 0.128(8) 0.017(6) 0.032(6) 0.018(6)
C35 0.111(6) 0.116(6) 0.097(6) -0.003(5) 0.038(5) 0.012(5)
C36 0.062(3) 0.058(3) 0.032(3) 0.006(2) 0.017(2) -0.001(3)
C37 0.072(4) 0.074(4) 0.036(3) 0.000(3) 0.011(3) 0.008(3)
C38 0.085(4) 0.105(5) 0.068(4) -0.014(4) 0.031(4) 0.002(4)
C39 0.100(5) 0.127(6) 0.079(5) -0.018(5) 0.039(4) 0.019(5)
C40 0.104(5) 0.108(5) 0.051(4) -0.011(4) 0.007(4) 0.038(4)
C41 0.106(5) 0.075(4) 0.051(4) -0.003(3) 0.001(3) 0.022(4)
C42 0.085(4) 0.068(4) 0.040(3) -0.004(3) 0.005(3) 0.010(3)
C43 0.158(8) 0.124(6) 0.088(6) -0.023(6) 0.016(5) 0.056(6)
C44 0.179(10) 0.113(6) 0.099(7) -0.034(6) 0.008(6) 0.056(7)
C45 0.180(9) 0.087(6) 0.101(7) -0.014(5) -0.002(6) 0.041(6)
C46 0.161(7) 0.066(5) 0.072(5) -0.007(4) 0.005(4) 0.019(4)
C47 0.064(3) 0.057(3) 0.038(3) 0.002(3) 0.017(2) -0.009(3)
C48 0.071(4) 0.067(4) 0.040(3) 0.000(3) 0.015(3) -0.003(3)
C49 0.094(5) 0.071(4) 0.043(3) 0.007(3) 0.010(3) -0.010(3)
C50 0.070(4) 0.056(4) 0.057(3) 0.009(3) -0.001(3) -0.004(3)
C51 0.067(4) 0.052(4) 0.058(3) 0.007(3) 0.008(3) -0.004(3)
C52 0.068(4) 0.048(3) 0.044(3) 0.003(3) 0.016(3) -0.008(3)
C53 0.097(5) 0.073(5) 0.075(4) 0.015(3) -0.010(4) -0.003(4)
C54 0.115(6) 0.068(5) 0.093(5) 0.013(4) -0.017(4) 0.015(4)
C55 0.107(6) 0.056(4) 0.105(5) -0.005(4) 0.008(5) 0.008(4)
C56 0.091(5) 0.057(4) 0.084(4) 0.001(3) 0.017(4) 0.003(3)
C57 0.057(3) 0.058(4) 0.035(3) -0.007(2) 0.021(3) -0.004(3)
C58 0.066(3) 0.062(4) 0.028(3) -0.001(2) 0.015(3) -0.004(3)
C59 0.067(3) 0.077(4) 0.033(3) -0.001(3) 0.021(3) -0.001(3)
C60 0.066(3) 0.074(4) 0.042(3) -0.001(3) 0.025(3) -0.001(3)
C61 0.065(3) 0.084(4) 0.034(3) 0.003(3) 0.023(3) 0.001(3)
C62 0.059(3) 0.070(4) 0.028(3) -0.002(2) 0.018(2) -0.007(3)
C63 0.084(4) 0.101(5) 0.061(4) 0.011(4) 0.041(3) 0.012(4)
C64 0.062(3) 0.056(3) 0.038(3) 0.004(2) 0.019(2) -0.004(3)
C65 0.062(3) 0.055(3) 0.031(3) 0.001(3) 0.015(2) -0.003(3)
C66 0.065(3) 0.059(4) 0.037(3) 0.008(3) 0.022(3) -0.004(3)
C67 0.063(3) 0.075(4) 0.042(3) 0.002(3) 0.030(3) 0.001(3)
C68 0.067(4) 0.063(4) 0.042(3) -0.003(3) 0.022(3) 0.001(3)
C69 0.063(3) 0.052(3) 0.040(3) 0.005(3) 0.017(3) 0.002(3)
C70 0.064(3) 0.061(4) 0.030(3) 0.002(3) 0.020(2) -0.005(3)
C71 0.103(5) 0.069(4) 0.054(4) -0.003(3) 0.036(3) 0.010(4)
C72 0.118(6) 0.060(4) 0.074(4) -0.011(4) 0.039(4) 0.007(4)
C73 0.098(5) 0.055(4) 0.084(5) -0.001(3) 0.035(4) 0.000(3)
C74 0.080(4) 0.062(4) 0.046(3) 0.003(3) 0.019(3) 0.000(3)
C75 0.069(3) 0.061(4) 0.033(3) -0.001(3) 0.023(3) 0.000(3)
C76 0.065(4) 0.070(4) 0.054(3) 0.003(3) 0.013(3) 0.000(3)
C77 0.074(4) 0.074(4) 0.053(4) 0.004(3) 0.017(3) -0.006(3)
C78 0.079(4) 0.074(4) 0.034(3) 0.010(3) 0.024(3) 0.005(3)
C79 0.088(4) 0.060(4) 0.038(3) 0.005(3) 0.035(3) -0.004(3)
C80 0.077(4) 0.059(4) 0.037(3) 0.000(3) 0.029(3) -0.003(3)
C81 0.093(4) 0.094(5) 0.046(4) 0.018(4) 0.022(3) 0.014(4)
C82 0.101(5) 0.097(5) 0.074(5) 0.033(4) 0.041(4) 0.026(4)
C83 0.131(6) 0.067(5) 0.093(5) 0.023(4) 0.055(5) 0.017(4)
C84 0.104(5) 0.065(4) 0.072(4) 0.009(3) 0.040(4) 0.000(3)
C85 0.062(3) 0.061(3) 0.033(3) -0.003(2) 0.023(2) -0.006(3)
C86 0.075(4) 0.071(4) 0.028(3) -0.001(3) 0.020(3) -0.021(3)
C87 0.113(5) 0.063(4) 0.050(4) -0.008(3) 0.037(3) 0.003(3)
C88 0.081(4) 0.124(6) 0.056(4) -0.004(4) 0.022(3) 0.002(4)
C89 0.081(4) 0.097(5) 0.068(4) 0.018(3) 0.037(3) 0.016(4)
C90 0.065(4) 0.091(4) 0.029(3) -0.001(3) 0.015(3) -0.030(3)
C91 0.108(4) 0.081(4) 0.037(3) 0.002(3) 0.034(3) -0.023(4)
C92 0.102(5) 0.112(5) 0.065(4) -0.015(4) 0.037(4) 0.014(4)
C93 0.088(5) 0.141(7) 0.083(5) -0.003(5) 0.037(4) -0.005(4)
C94 0.099(5) 0.097(5) 0.071(4) -0.019(4) 0.026(4) -0.012(4)
C95 0.076(4) 0.103(5) 0.068(4) 0.001(4) 0.025(3) -0.002(4)
C96 0.046(3) 0.061(4) 0.036(3) -0.002(3) 0.015(2) 0.001(3)
C97 0.074(4) 0.058(4) 0.044(3) -0.004(3) 0.023(3) 0.006(3)
C98 0.071(4) 0.063(4) 0.051(3) -0.018(3) 0.015(3) 0.002(3)
C99 0.062(3) 0.077(4) 0.040(3) -0.005(3) 0.020(3) 0.005(3)
C100 0.059(3) 0.074(4) 0.040(3) -0.003(3) 0.018(3) 0.002(3)
C101 0.053(3) 0.063(4) 0.036(3) -0.002(3) 0.018(2) -0.004(3)
C102 0.089(4) 0.096(5) 0.042(3) -0.012(3) 0.018(3) 0.010(4)
C103 0.109(5) 0.121(6) 0.038(4) 0.005(4) 0.019(4) 0.007(5)
C104 0.116(6) 0.111(5) 0.041(4) 0.011(4) 0.016(4) -0.008(5)
C105 0.101(5) 0.087(5) 0.046(3) 0.005(3) 0.023(3) -0.013(4)
C121 0.124(6) 0.101(6) 0.133(6) 0.015(6) 0.073(5) 0.009(5)
C122 0.198(9) 0.109(7) 0.111(6) 0.018(6) 0.105(7) 0.009(8)
C123 0.191(8) 0.161(10) 0.077(5) 0.018(6) 0.050(6) 0.015(9)
C124 0.142(7) 0.161(9) 0.096(6) 0.008(6) 0.048(5) 0.008(7)
C125 0.133(6) 0.124(7) 0.090(5) 0.017(5) 0.069(5) 0.024(6)
C126 0.149(6) 0.095(6) 0.084(5) 0.009(4) 0.060(5) 0.008(5)

loop_
_atom_type_symbol
_atom_type_description
_atom_type_scat_dispersion_real
_atom_type_scat_dispersion_imag
_atom_type_scat_source
C C 0.0033 0.0016 'International Tables Vol C Tables 4.2.6.8 and 6.1.1.4'
H H 0.0000 0.0000 'International Tables Vol C Tables 4.2.6.8 and 6.1.1.4'
N N 0.0061 0.0033 'International Tables Vol C Tables 4.2.6.8 and 6.1.1.4'
Cl Cl 0.1484 0.1585 'International Tables Vol C Tables 4.2.6.8 and 6.1.1.4'

loop_
_geom_angle_atom_site_label_1
_geom_angle_atom_site_label_2
_geom_angle_atom_site_label_3
_geom_angle
N4 C3 N7 107.3(5)
N4 C3 H3 126.4
N7 C3 H3 126.4
C3 N4 C5 109.7(4)
C3 N4 C8 124.5(5)
C5 N4 C8 125.8(4)
C6 C5 N4 106.5(5)
C6 C5 H5 126.7
N4 C5 H5 126.7
C5 C6 N7 107.4(5)
C5 C6 H6 126.3
N7 C6 H6 126.3
C3 N7 C6 109.1(4)
C3 N7 C57 121.5(5)
C6 N7 C57 129.2(5)
C9 C8 C13 124.0(5)
C9 C8 N4 119.0(4)
C13 C8 N4 117.0(4)
C10 C9 C8 116.5(4)
C10 C9 C15 121.9(5)
C8 C9 C15 121.6(5)
C9 C10 C11 122.8(5)
C9 C10 H10 118.6
C11 C10 H10 118.6
C12 C11 C10 117.7(5)
C12 C11 C14 121.2(5)
C10 C11 C14 121.1(5)
C11 C12 C13 123.3(5)
C11 C12 H12 118.3
C13 C12 H12 118.3
C12 C13 C8 115.4(5)
C12 C13 C36 120.8(4)
C8 C13 C36 123.7(5)
C11 C14 H14A 109.5
C11 C14 H14B 109.5
H14A C14 H14B 109.5
C11 C14 H14C 109.5
H14A C14 H14C 109.5
H14B C14 H14C 109.5
C26 C15 C16 112.9(5)
C26 C15 C9 114.8(5)
C16 C15 C9 111.8(4)
C26 C15 H15 105.5
C16 C15 H15 105.5
C9 C15 H15 105.5
C21 C16 C17 119.2(5)
C21 C16 C15 122.9(6)
C17 C16 C15 117.9(5)
C18 C17 C16 121.1(6)
C18 C17 H17 119.4
C16 C17 H17 119.4
C17 C18 C19 120.2(6)
C17 C18 H18 119.9
C19 C18 H18 119.9
C20 C19 C18 118.9(6)
C20 C19 C22 118.8(6)
C18 C19 C22 122.3(6)
C25 C20 C19 118.8(6)
C25 C20 C21 122.0(6)
C19 C20 C21 119.2(5)
C16 C21 C20 121.3(6)
C16 C21 H21 119.4
C20 C21 H21 119.4
C23 C22 C19 120.6(7)
C23 C22 H22 119.7
C19 C22 H22 119.7
C22 C23 C24 120.1(7)
C22 C23 H23 119.9
C24 C23 H23 119.9
C25 C24 C23 120.8(7)
C25 C24 H24 119.6
C23 C24 H24 119.6
C24 C25 C20 120.9(7)
C24 C25 H25 119.5
C20 C25 H25 119.5
C31 C26 C27 118.7(6)
C31 C26 C15 125.0(5)
C27 C26 C15 116.3(6)
C28 C27 C26 123.8(7)
C28 C27 H27 118.1
C26 C27 H27 118.1
C29 C28 C27 118.7(7)
C29 C28 H28 120.7
C27 C28 H28 120.7
C28 C29 C30 124.1(7)
C28 C29 C32 122.5(7)
C30 C29 C32 113.5(7)
C35 C30 C29 126.3(8)
C35 C30 C31 118.3(7)
C29 C30 C31 115.4(7)
C26 C31 C30 119.2(6)
C26 C31 H31 120.4
C30 C31 H31 120.4
C33 C32 C29 118.8(9)
C33 C32 H32 120.6
C29 C32 H32 120.6
C32 C33 C34 126.0(10)
C32 C33 H33 117.0
C34 C33 H33 117.0
C33 C34 C35 117.4(9)
C33 C34 H34 121.3
C35 C34 H34 121.3
C30 C35 C34 118.0(8)
C30 C35 H35 121.0
C34 C35 H35 121.0
C13 C36 C47 111.2(4)
C13 C36 C37 113.1(4)
C47 C36 C37 115.7(4)
C13 C36 H36 105.2
C47 C36 H36 105.2
C37 C36 H36 105.2
C42 C37 C38 117.9(6)
C42 C37 C36 120.4(5)
C38 C37 C36 121.7(6)
C39 C38 C37 120.7(7)
C39 C38 H38 119.7
C37 C38 H38 119.7
C38 C39 C40 120.7(7)
C38 C39 H39 119.6
C40 C39 H39 119.6
C39 C40 C41 119.5(7)
C39 C40 C43 122.5(9)
C41 C40 C43 118.0(9)
C46 C41 C42 124.3(8)
C46 C41 C40 118.8(8)
C42 C41 C40 117.0(7)
C37 C42 C41 124.0(7)
C37 C42 H42 118.0
C41 C42 H42 118.0
C44 C43 C40 119.9(11)
C44 C43 H43 120.0
C40 C43 H43 120.0
C43 C44 C45 121.7(10)
C43 C44 H44 119.2
C45 C44 H44 119.2
C46 C45 C44 118.9(11)
C46 C45 H45 120.6
C44 C45 H45 120.6
C45 C46 C41 122.7(10)
C45 C46 H46 118.7
C41 C46 H46 118.7
C52 C47 C48 118.2(5)
C52 C47 C36 121.2(4)
C48 C47 C36 120.0(5)
C49 C48 C47 120.3(6)
C49 C48 H48 119.9
C47 C48 H48 119.9
C48 C49 C50 122.2(5)
C48 C49 H49 118.9
C50 C49 H49 118.9
C53 C50 C49 123.3(6)
C53 C50 C51 118.4(6)
C49 C50 C51 118.3(5)
C56 C51 C52 123.4(5)
C56 C51 C50 118.9(6)
C52 C51 C50 117.7(5)
C47 C52 C51 123.3(5)
C47 C52 H52 118.3
C51 C52 H52 118.3
C54 C53 C50 121.4(7)
C54 C53 H53 119.3
C50 C53 H53 119.3
C53 C54 C55 120.2(7)
C53 C54 H54 119.9
C55 C54 H54 119.9
C56 C55 C54 120.5(7)
C56 C55 H55 119.8
C54 C55 H55 119.8
C55 C56 C51 120.5(7)
C55 C56 H56 119.7
C51 C56 H56 119.7
C58 C57 C62 122.8(5)
C58 C57 N7 118.5(4)
C62 C57 N7 118.5(5)
C59 C58 C57 117.3(4)
C59 C58 C64 122.1(5)
C57 C58 C64 120.6(5)
C58 C59 C60 122.0(5)
C58 C59 H59 119.0
C60 C59 H59 119.0
C61 C60 C59 118.5(5)
C61 C60 C63 121.2(5)
C59 C60 C63 120.4(5)
C62 C61 C60 122.1(5)
C62 C61 H61 119.0
C60 C61 H61 119.0
C61 C62 C57 117.4(5)
C61 C62 C85 122.2(4)
C57 C62 C85 120.2(4)
C60 C63 H63A 109.5
C60 C63 H63B 109.5
H63A C63 H63B 109.5
C60 C63 H63C 109.5
H63A C63 H63C 109.5
H63B C63 H63C 109.5
C75 C64 C65 109.3(4)
C75 C64 C58 112.0(4)
C65 C64 C58 112.8(4)
C75 C64 H64 107.5
C65 C64 H64 107.5
C58 C64 H64 107.5
C70 C65 C66 118.5(5)
C70 C65 C64 125.0(4)
C66 C65 C64 116.4(5)
C67 C66 C65 120.1(5)
C67 C66 H66 120.0
C65 C66 H66 120.0
C66 C67 C68 122.3(5)
C66 C67 H67 118.9
C68 C67 H67 118.9
C67 C68 C71 124.4(5)
C67 C68 C69 117.8(5)
C71 C68 C69 117.7(6)
C74 C69 C70 123.4(5)
C74 C69 C68 118.1(5)
C70 C69 C68 118.5(5)
C65 C70 C69 122.8(5)
C65 C70 H70 118.6
C69 C70 H70 118.6
C72 C71 C68 123.1(6)
C72 C71 H71 118.5
C68 C71 H71 118.5
C71 C72 C73 120.3(6)
C71 C72 H72 119.9
C73 C72 H72 119.9
C74 C73 C72 118.9(6)
C74 C73 H73 120.5
C72 C73 H73 120.5
C73 C74 C69 121.8(5)
C73 C74 H74 119.1
C69 C74 H74 119.1
C80 C75 C76 119.3(5)
C80 C75 C64 121.0(5)
C76 C75 C64 119.7(5)
C77 C76 C75 120.5(6)
C77 C76 H76 119.8
C75 C76 H76 119.8
C76 C77 C78 121.1(6)
C76 C77 H77 119.5
C78 C77 H77 119.5
C77 C78 C79 119.9(6)
C77 C78 C81 122.6(6)
C79 C78 C81 117.5(6)
C84 C79 C78 119.8(6)
C84 C79 C80 122.1(6)
C78 C79 C80 118.1(5)
C75 C80 C79 121.0(6)
C75 C80 H80 119.5
C79 C80 H80 119.5
C82 C81 C78 121.0(7)
C82 C81 H81 119.5
C78 C81 H81 119.5
C81 C82 C83 121.5(7)
C81 C82 H82 119.3
C83 C82 H82 119.3
C82 C83 C84 120.1(7)
C82 C83 H83 120.0
C84 C83 H83 120.0
C79 C84 C83 120.1(7)
C79 C84 H84 120.0
C83 C84 H84 120.0
C86 C85 C62 112.9(4)
C86 C85 C96 112.7(4)
C62 C85 C96 114.6(4)
C86 C85 H85 105.2
C62 C85 H85 105.2
C96 C85 H85 105.2
C91 C86 C87 118.4(6)
C91 C86 C85 122.0(6)
C87 C86 C85 119.6(5)
C86 C87 C88 125.8(7)
C86 C87 H87 117.1
C88 C87 H87 117.1
C89 C88 C87 115.1(7)
C89 C88 H88 122.4
C87 C88 H88 122.4
C88 C89 C90 126.5(7)
C88 C89 C92 120.6(7)
C90 C89 C92 112.8(7)
C89 C90 C95 127.4(7)
C89 C90 C91 117.7(6)
C95 C90 C91 114.9(6)
C86 C91 C90 116.5(6)
C86 C91 H91 121.7
C90 C91 H91 121.7
C93 C92 C89 116.6(8)
C93 C92 H92 121.7
C89 C92 H92 121.7
C92 C93 C94 128.1(9)
C92 C93 H93 116.0
C94 C93 H93 116.0
C93 C94 C95 118.3(8)
C93 C94 H94 120.9
C95 C94 H94 120.9
C94 C95 C90 116.8(7)
C94 C95 H95 121.6
C90 C95 H95 121.6
C101 C96 C97 119.6(5)
C101 C96 C85 121.4(5)
C97 C96 C85 118.7(5)
C98 C97 C96 120.4(5)
C98 C97 H97 119.8
C96 C97 H97 119.8
C97 C98 C99 120.7(5)
C97 C98 H98 119.7
C99 C98 H98 119.7
C100 C99 C98 118.3(5)
C100 C99 C102 119.1(6)
C98 C99 C102 122.6(6)
C101 C100 C99 119.3(5)
C101 C100 C105 122.4(6)
C99 C100 C105 118.2(5)
C96 C101 C100 121.5(5)
C96 C101 H101 119.2
C100 C101 H101 119.2
C103 C102 C99 119.8(7)
C103 C102 H102 120.1
C99 C102 H102 120.1
C102 C103 C104 121.6(6)
C102 C103 H103 119.2
C104 C103 H103 119.2
C105 C104 C103 120.1(7)
C105 C104 H104 119.9
C103 C104 H104 119.9
C104 C105 C100 121.1(7)
C104 C105 H105 119.4
C100 C105 H105 119.4
C126 C121 C122 118.1(9)
C126 C121 H121 120.9
C122 C121 H121 120.9
C123 C122 C121 120.1(9)
C123 C122 H122 119.9
C121 C122 H122 119.9
C122 C123 C124 120.8(10)
C122 C123 H123 119.6
C124 C123 H123 119.6
C125 C124 C123 120.7(11)
C125 C124 H124 119.7
C123 C124 H124 119.7
C124 C125 C126 120.4(8)
C124 C125 H125 119.8
C126 C125 H125 119.8
C125 C126 C121 119.9(9)
C125 C126 H126 120.1
C121 C126 H126 120.1

loop_
_geom_bond_atom_site_label_1
_geom_bond_atom_site_label_2
_geom_bond_distance
C3 N4 1.332(6)
C3 N7 1.347(6)
C3 H3 0.9500
N4 C5 1.383(7)
N4 C8 1.453(7)
C5 C6 1.353(7)
C5 H5 0.9500
C6 N7 1.373(7)
C6 H6 0.9500
N7 C57 1.465(7)
C8 C9 1.398(7)
C8 C13 1.406(7)
C9 C10 1.385(8)
C9 C15 1.538(7)
C10 C11 1.392(8)
C10 H10 0.9500
C11 C12 1.386(8)
C11 C14 1.510(8)
C12 C13 1.401(7)
C12 H12 0.9500
C13 C36 1.520(7)
C14 H14A 0.9800
C14 H14B 0.9800
C14 H14C 0.9800
C15 C26 1.495(9)
C15 C16 1.532(8)
C15 H15 1.0000
C16 C21 1.357(8)
C16 C17 1.424(9)
C17 C18 1.358(9)
C17 H17 0.9500
C18 C19 1.425(9)
C18 H18 0.9500
C19 C20 1.407(9)
C19 C22 1.438(9)
C20 C25 1.404(9)
C20 C21 1.419(8)
C21 H21 0.9500
C22 C23 1.358(10)
C22 H22 0.9500
C23 C24 1.390(10)
C23 H23 0.9500
C24 C25 1.372(9)
C24 H24 0.9500
C25 H25 0.9500
C26 C31 1.333(9)
C26 C27 1.450(9)
C27 C28 1.317(9)
C27 H27 0.9500
C28 C29 1.333(10)
C28 H28 0.9500
C29 C30 1.423(10)
C29 C32 1.521(11)
C30 C35 1.357(11)
C30 C31 1.500(10)
C31 H31 0.9500
C32 C33 1.320(12)
C32 H32 0.9500
C33 C34 1.396(13)
C33 H33 0.9500
C34 C35 1.447(13)
C34 H34 0.9500
C35 H35 0.9500
C36 C47 1.528(8)
C36 C37 1.535(8)
C36 H36 1.0000
C37 C42 1.364(9)
C37 C38 1.397(9)
C38 C39 1.391(10)
C38 H38 0.9500
C39 C40 1.403(12)
C39 H39 0.9500
C40 C41 1.411(11)
C40 C43 1.439(12)
C41 C46 1.394(11)
C41 C42 1.415(9)
C42 H42 0.9500
C43 C44 1.360(15)
C43 H43 0.9500
C44 C45 1.388(16)
C44 H44 0.9500
C45 C46 1.358(12)
C45 H45 0.9500
C46 H46 0.9500
C47 C52 1.362(8)
C47 C48 1.422(8)
C48 C49 1.366(8)
C48 H48 0.9500
C49 C50 1.405(9)
C49 H49 0.9500
C50 C53 1.406(9)
C50 C51 1.432(9)
C51 C56 1.402(9)
C51 C52 1.414(8)
C52 H52 0.9500
C53 C54 1.353(10)
C53 H53 0.9500
C54 C55 1.406(11)
C54 H54 0.9500
C55 C56 1.370(10)
C55 H55 0.9500
C56 H56 0.9500
C57 C58 1.401(8)
C57 C62 1.408(7)
C58 C59 1.393(8)
C58 C64 1.548(7)
C59 C60 1.400(8)
C59 H59 0.9500
C60 C61 1.398(8)
C60 C63 1.500(8)
C61 C62 1.388(7)
C61 H61 0.9500
C62 C85 1.530(8)
C63 H63A 0.9800
C63 H63B 0.9800
C63 H63C 0.9800
C64 C75 1.528(8)
C64 C65 1.535(8)
C64 H64 1.0000
C65 C70 1.361(8)
C65 C66 1.424(7)
C66 C67 1.364(8)
C66 H66 0.9500
C67 C68 1.405(8)
C67 H67 0.9500
C68 C71 1.408(8)
C68 C69 1.430(8)
C69 C74 1.410(8)
C69 C70 1.407(8)
C70 H70 0.9500
C71 C72 1.330(9)
C71 H71 0.9500
C72 C73 1.412(9)
C72 H72 0.9500
C73 C74 1.377(9)
C73 H73 0.9500
C74 H74 0.9500
C75 C80 1.357(8)
C75 C76 1.436(8)
C76 C77 1.365(9)
C76 H76 0.9500
C77 C78 1.391(9)
C77 H77 0.9500
C78 C79 1.418(8)
C78 C81 1.439(9)
C79 C84 1.390(9)
C79 C80 1.443(8)
C80 H80 0.9500
C81 C82 1.339(10)
C81 H81 0.9500
C82 C83 1.373(11)
C82 H82 0.9500
C83 C84 1.401(10)
C83 H83 0.9500
C84 H84 0.9500
C85 C86 1.525(8)
C85 C96 1.537(7)
C85 H85 1.0000
C86 C91 1.374(8)
C86 C87 1.402(9)
C87 C88 1.405(10)
C87 H87 0.9500
C88 C89 1.324(10)
C88 H88 0.9500
C89 C90 1.356(9)
C89 C92 1.576(11)
C90 C95 1.397(9)
C90 C91 1.546(9)
C91 H91 0.9500
C92 C93 1.275(10)
C92 H92 0.9500
C93 C94 1.385(11)
C93 H93 0.9500
C94 C95 1.389(10)
C94 H94 0.9500
C95 H95 0.9500
C96 C101 1.363(7)
C96 C97 1.416(8)
C97 C98 1.380(8)
C97 H97 0.9500
C98 C99 1.429(8)
C98 H98 0.9500
C99 C100 1.418(8)
C99 C102 1.431(8)
C100 C101 1.417(8)
C100 C105 1.428(9)
C101 H101 0.9500
C102 C103 1.364(10)
C102 H102 0.9500
C103 C104 1.392(11)
C103 H103 0.9500
C104 C105 1.361(9)
C104 H104 0.9500
C105 H105 0.9500
C121 C126 1.394(11)
C121 C122 1.411(14)
C121 H121 0.9500
C122 C123 1.328(14)
C122 H122 0.9500
C123 C124 1.367(14)
C123 H123 0.9500
C124 C125 1.351(13)
C124 H124 0.9500
C125 C126 1.358(12)
C125 H125 0.9500
C126 H126 0.9500

loop_
_geom_torsion_atom_site_label_1
_geom_torsion_atom_site_label_2
_geom_torsion_atom_site_label_3
_geom_torsion_atom_site_label_4
_geom_torsion
N7 C3 N4 C5 0.3(5)
N7 C3 N4 C8 -178.2(4)
C3 N4 C5 C6 -1.0(5)
C8 N4 C5 C6 177.6(4)
N4 C5 C6 N7 1.2(5)
N4 C3 N7 C6 0.4(5)
N4 C3 N7 C57 -176.3(4)
C5 C6 N7 C3 -1.0(5)
C5 C6 N7 C57 175.4(4)
C3 N4 C8 C9 -70.1(6)
C5 N4 C8 C9 111.6(6)
C3 N4 C8 C13 108.8(5)
C5 N4 C8 C13 -69.5(6)
C13 C8 C9 C10 5.1(8)
N4 C8 C9 C10 -176.1(5)
C13 C8 C9 C15 -173.1(5)
N4 C8 C9 C15 5.7(8)
C8 C9 C10 C11 -3.5(8)
C15 C9 C10 C11 174.7(5)
C9 C10 C11 C12 -0.7(9)
C9 C10 C11 C14 -179.9(6)
C10 C11 C12 C13 3.8(9)
C14 C11 C12 C13 -177.0(6)
C11 C12 C13 C8 -2.4(8)
C11 C12 C13 C36 -178.3(5)
C9 C8 C13 C12 -2.3(8)
N4 C8 C13 C12 178.9(5)
C9 C8 C13 C36 173.5(5)
N4 C8 C13 C36 -5.3(8)
C10 C9 C15 C26 109.9(6)
C8 C9 C15 C26 -72.0(7)
C10 C9 C15 C16 -20.4(8)
C8 C9 C15 C16 157.7(5)
C26 C15 C16 C21 -23.7(7)
C9 C15 C16 C21 107.6(6)
C26 C15 C16 C17 155.7(5)
C9 C15 C16 C17 -73.0(6)
C21 C16 C17 C18 1.8(9)
C15 C16 C17 C18 -177.6(5)
C16 C17 C18 C19 -1.8(9)
C17 C18 C19 C20 1.1(9)
C17 C18 C19 C22 -179.6(6)
C18 C19 C20 C25 -179.4(6)
C22 C19 C20 C25 1.3(9)
C18 C19 C20 C21 -0.4(8)
C22 C19 C20 C21 -179.8(5)
C17 C16 C21 C20 -1.1(8)
C15 C16 C21 C20 178.2(5)
C25 C20 C21 C16 179.4(5)
C19 C20 C21 C16 0.5(8)
C20 C19 C22 C23 -0.8(10)
C18 C19 C22 C23 179.9(7)
C19 C22 C23 C24 0.4(12)
C22 C23 C24 C25 -0.6(12)
C23 C24 C25 C20 1.1(11)
C19 C20 C25 C24 -1.5(9)
C21 C20 C25 C24 179.6(6)
C16 C15 C26 C31 114.6(6)
C9 C15 C26 C31 -15.1(8)
C16 C15 C26 C27 -65.1(6)
C9 C15 C26 C27 165.2(5)
C31 C26 C27 C28 -0.7(9)
C15 C26 C27 C28 179.1(6)
C26 C27 C28 C29 1.5(10)
C27 C28 C29 C30 -0.9(11)
C27 C28 C29 C32 178.5(6)
C28 C29 C30 C35 179.1(7)
C32 C29 C30 C35 -0.4(10)
C28 C29 C30 C31 -0.3(9)
C32 C29 C30 C31 -179.8(6)
C27 C26 C31 C30 -0.6(9)
C15 C26 C31 C30 179.6(5)
C35 C30 C31 C26 -178.4(6)
C29 C30 C31 C26 1.1(9)
C28 C29 C32 C33 -178.7(8)
C30 C29 C32 C33 0.8(10)
C29 C32 C33 C34 -1.0(14)
C32 C33 C34 C35 0.6(15)
C29 C30 C35 C34 0.1(12)
C31 C30 C35 C34 179.5(7)
C33 C34 C35 C30 -0.1(13)
C12 C13 C36 C47 62.8(6)
C8 C13 C36 C47 -112.8(6)
C12 C13 C36 C37 -69.5(7)
C8 C13 C36 C37 114.9(6)
C13 C36 C37 C42 -113.6(6)
C47 C36 C37 C42 116.4(6)
C13 C36 C37 C38 67.0(7)
C47 C36 C37 C38 -63.0(7)
C42 C37 C38 C39 3.8(9)
C36 C37 C38 C39 -176.7(6)
C37 C38 C39 C40 -1.0(11)
C38 C39 C40 C41 -2.8(11)
C38 C39 C40 C43 178.6(7)
C39 C40 C41 C46 -177.3(7)
C43 C40 C41 C46 1.3(10)
C39 C40 C41 C42 3.6(9)
C43 C40 C41 C42 -177.7(6)
C38 C37 C42 C41 -2.9(9)
C36 C37 C42 C41 177.6(5)
C46 C41 C42 C37 -179.8(6)
C40 C41 C42 C37 -0.8(9)
C39 C40 C43 C44 177.8(8)
C41 C40 C43 C44 -0.9(12)
C40 C43 C44 C45 -1.0(15)
C43 C44 C45 C46 2.4(15)
C44 C45 C46 C41 -1.9(13)
C42 C41 C46 C45 179.0(7)
C40 C41 C46 C45 0.1(11)
C13 C36 C47 C52 37.3(7)
C37 C36 C47 C52 168.3(5)
C13 C36 C47 C48 -151.1(5)
C37 C36 C47 C48 -20.2(7)
C52 C47 C48 C49 -2.2(8)
C36 C47 C48 C49 -174.1(5)
C47 C48 C49 C50 -0.6(9)
C48 C49 C50 C53 -176.5(6)
C48 C49 C50 C51 2.2(9)
C53 C50 C51 C56 -4.3(9)
C49 C50 C51 C56 176.9(6)
C53 C50 C51 C52 177.8(6)
C49 C50 C51 C52 -1.0(8)
C48 C47 C52 C51 3.6(8)
C36 C47 C52 C51 175.3(5)
C56 C51 C52 C47 -179.7(6)
C50 C51 C52 C47 -2.0(8)
C49 C50 C53 C54 -178.4(7)
C51 C50 C53 C54 2.8(10)
C50 C53 C54 C55 -0.2(12)
C53 C54 C55 C56 -0.9(12)
C54 C55 C56 C51 -0.7(11)
C52 C51 C56 C55 -179.0(6)
C50 C51 C56 C55 3.3(10)
C3 N7 C57 C58 -69.5(6)
C6 N7 C57 C58 114.5(6)
C3 N7 C57 C62 106.2(6)
C6 N7 C57 C62 -69.8(7)
C62 C57 C58 C59 -2.0(8)
N7 C57 C58 C59 173.4(5)
C62 C57 C58 C64 177.6(5)
N7 C57 C58 C64 -6.9(7)
C57 C58 C59 C60 1.4(8)
C64 C58 C59 C60 -178.3(5)
C58 C59 C60 C61 0.6(9)
C58 C59 C60 C63 -179.2(6)
C59 C60 C61 C62 -2.2(9)
C63 C60 C61 C62 177.7(6)
C60 C61 C62 C57 1.6(8)
C60 C61 C62 C85 176.6(5)
C58 C57 C62 C61 0.6(8)
N7 C57 C62 C61 -174.9(5)
C58 C57 C62 C85 -174.5(5)
N7 C57 C62 C85 10.0(7)
C59 C58 C64 C75 -3.1(7)
C57 C58 C64 C75 177.3(5)
C59 C58 C64 C65 120.7(6)
C57 C58 C64 C65 -59.0(6)
C75 C64 C65 C70 106.1(6)
C58 C64 C65 C70 -19.2(7)
C75 C64 C65 C66 -71.7(6)
C58 C64 C65 C66 163.1(4)
C70 C65 C66 C67 -0.2(8)
C64 C65 C66 C67 177.7(5)
C65 C66 C67 C68 0.8(8)
C66 C67 C68 C71 -179.5(6)
C66 C67 C68 C69 -0.9(8)
C67 C68 C69 C74 -179.9(5)
C71 C68 C69 C74 -1.2(8)
C67 C68 C69 C70 0.5(7)
C71 C68 C69 C70 179.1(5)
C66 C65 C70 C69 -0.2(8)
C64 C65 C70 C69 -177.9(5)
C74 C69 C70 C65 -179.5(5)
C68 C69 C70 C65 0.1(8)
C67 C68 C71 C72 178.9(7)
C69 C68 C71 C72 0.3(9)
C68 C71 C72 C73 0.5(11)
C71 C72 C73 C74 -0.3(10)
C72 C73 C74 C69 -0.6(9)
C70 C69 C74 C73 -178.9(6)
C68 C69 C74 C73 1.4(8)
C65 C64 C75 C80 129.1(5)
C58 C64 C75 C80 -105.2(6)
C65 C64 C75 C76 -51.8(6)
C58 C64 C75 C76 73.9(6)
C80 C75 C76 C77 2.7(8)
C64 C75 C76 C77 -176.4(5)
C75 C76 C77 C78 -0.2(8)
C76 C77 C78 C79 -2.8(8)
C76 C77 C78 C81 177.4(5)
C77 C78 C79 C84 -177.3(5)
C81 C78 C79 C84 2.5(7)
C77 C78 C79 C80 3.3(7)
C81 C78 C79 C80 -177.0(5)
C76 C75 C80 C79 -2.2(7)
C64 C75 C80 C79 176.9(4)
C84 C79 C80 C75 179.8(5)
C78 C79 C80 C75 -0.8(7)
C77 C78 C81 C82 179.2(6)
C79 C78 C81 C82 -0.6(8)
C78 C81 C82 C83 -1.8(10)
C81 C82 C83 C84 2.3(11)
C78 C79 C84 C83 -2.1(8)
C80 C79 C84 C83 177.3(5)
C82 C83 C84 C79 -0.3(10)
C61 C62 C85 C86 -100.3(6)
C57 C62 C85 C86 74.6(6)
C61 C62 C85 C96 30.5(7)
C57 C62 C85 C96 -154.6(5)
C62 C85 C86 C91 28.0(6)
C96 C85 C86 C91 -103.7(6)
C62 C85 C86 C87 -151.7(5)
C96 C85 C86 C87 76.5(6)
C91 C86 C87 C88 -0.8(9)
C85 C86 C87 C88 179.0(5)
C86 C87 C88 C89 0.7(9)
C87 C88 C89 C90 -0.5(10)
C87 C88 C89 C92 177.6(5)
C88 C89 C90 C95 178.4(6)
C92 C89 C90 C95 0.2(8)
C88 C89 C90 C91 0.4(9)
C92 C89 C90 C91 -177.8(5)
C87 C86 C91 C90 0.7(7)
C85 C86 C91 C90 -179.1(4)
C89 C90 C91 C86 -0.5(7)
C95 C90 C91 C86 -178.7(5)
C88 C89 C92 C93 -178.7(7)
C90 C89 C92 C93 -0.4(9)
C89 C92 C93 C94 1.0(12)
C92 C93 C94 C95 -1.2(12)
C93 C94 C95 C90 0.8(9)
C89 C90 C95 C94 -0.4(9)
C91 C90 C95 C94 177.6(5)
C86 C85 C96 C101 3.4(7)
C62 C85 C96 C101 -127.5(5)
C86 C85 C96 C97 -170.7(5)
C62 C85 C96 C97 58.4(6)
C101 C96 C97 C98 -4.9(8)
C85 C96 C97 C98 169.4(5)
C96 C97 C98 C99 0.8(8)
C97 C98 C99 C100 2.2(8)
C97 C98 C99 C102 -175.9(5)
C98 C99 C100 C101 -1.2(8)
C102 C99 C100 C101 176.9(5)
C98 C99 C100 C105 179.4(5)
C102 C99 C100 C105 -2.4(8)
C97 C96 C101 C100 5.9(8)
C85 C96 C101 C100 -168.1(5)
C99 C100 C101 C96 -2.9(8)
C105 C100 C101 C96 176.4(5)
C100 C99 C102 C103 0.0(9)
C98 C99 C102 C103 178.1(6)
C99 C102 C103 C104 1.4(11)
C102 C103 C104 C105 -0.3(11)
C103 C104 C105 C100 -2.2(11)
C101 C100 C105 C104 -175.8(6)
C99 C100 C105 C104 3.6(9)
C126 C121 C122 C123 -0.5(15)
C121 C122 C123 C124 -0.2(18)
C122 C123 C124 C125 1.6(18)
C123 C124 C125 C126 -2.5(16)
C124 C125 C126 C121 1.8(14)
C122 C121 C126 C125 -0.4(13)
